data_7130341
loop_
_publ_author_name
'Broto-Ribas, Anna'
'Guti\'errez, Susana'
'Imaz, Inhar'
'Carn\'e-S\'anchez, Arnau'
'G\'andara, Felipe'
'Juanhuix, Judith'
'Maspoch, Daniel'

_publ_section_title
;
 Synthesis of the Two Isomers of Heteroleptic Rh12L6L&#x2019;6
 Metal-Organic Polyhedra by Screening of Complementary Linkers
;
_journal_name_full 'Chemical Communications'
_journal_paper_doi 10.1039/D2CC03220A
_journal_year 2022
_chemical_formula_moiety 'C252 H252 N6 O72 Rh12'
_chemical_formula_sum 'C252 H252 N6 O72 Rh12'
_chemical_formula_weight 5751.50
_space_group_crystal_system trigonal
_space_group_IT_number 167
_space_group_name_Hall '-R 3 2"c'
_space_group_name_H-M_alt 'R -3 c :H'
_atom_sites_solution_hydrogens geom
_audit_creation_date 2022-05-17
_audit_creation_method
;
Olex2 1.2
(compiled 2018.05.29 svn.r3508 for OlexSys, GUI svn.r5506)
;
_audit_update_record
;
2022-05-31 deposited with the CCDC.	2022-07-18 downloaded from the CCDC.
;
_cell_angle_alpha 90
_cell_angle_beta 90
_cell_angle_gamma 120
_cell_formula_units_Z 6
_cell_length_a 31.6843(5)
_cell_length_b 31.6843(5)
_cell_length_c 72.349(2)
_cell_measurement_reflns_used 11667
_cell_measurement_temperature 100
_cell_measurement_theta_max 28.5825719627
_cell_measurement_theta_min 2.31646681651
_cell_volume 62900(2)
_computing_molecular_graphics 'Olex2 (Dolomanov et al., 2009)'
_computing_publication_material 'Olex2 (Dolomanov et al., 2009)'
_computing_structure_refinement 'ShelXL (Sheldrick, 2015)'
_computing_structure_solution 'olex2.solve 1.3 (Bourhis et al., 2015)'
_diffrn_ambient_temperature 100.0
_diffrn_measured_fraction_theta_full 0.998
_diffrn_measured_fraction_theta_max 0.998
_diffrn_measurement_device_type synchrotron
_diffrn_radiation_type synchrotron
_diffrn_radiation_wavelength 0.82656
_diffrn_reflns_av_R_equivalents 0.1340
_diffrn_reflns_av_unetI/netI 0.0505
_diffrn_reflns_Laue_measured_fraction_full 0.998
_diffrn_reflns_Laue_measured_fraction_max 0.998
_diffrn_reflns_limit_h_max 27
_diffrn_reflns_limit_h_min 0
_diffrn_reflns_limit_k_max 15
_diffrn_reflns_limit_k_min 0
_diffrn_reflns_limit_l_max 72
_diffrn_reflns_limit_l_min -71
_diffrn_reflns_number 134519
_diffrn_reflns_point_group_measured_fraction_full 0.998
_diffrn_reflns_point_group_measured_fraction_max 0.998
_diffrn_reflns_theta_full 24.407
_diffrn_reflns_theta_max 24.407
_diffrn_reflns_theta_min 1.495
_exptl_absorpt_coefficient_mu 0.763
_exptl_absorpt_correction_type none
_exptl_crystal_colour red
_exptl_crystal_colour_primary red
_exptl_crystal_density_diffrn 0.911
_exptl_crystal_description cube
_exptl_crystal_F_000 17532
_exptl_crystal_size_max 0.09
_exptl_crystal_size_mid 0.07
_exptl_crystal_size_min 0.06
_refine_diff_density_max 1.455
_refine_diff_density_min -0.480
_refine_diff_density_rms 0.113
_refine_ls_extinction_method none
_refine_ls_goodness_of_fit_ref 1.245
_refine_ls_hydrogen_treatment constr
_refine_ls_matrix_type full
_refine_ls_number_parameters 394
_refine_ls_number_reflns 7315
_refine_ls_number_restraints 101
_refine_ls_restrained_S_all 1.241
_refine_ls_R_factor_all 0.1354
_refine_ls_R_factor_gt 0.1105
_refine_ls_shift/su_max 0.001
_refine_ls_shift/su_mean 0.000
_refine_ls_structure_factor_coef Fsqd
_refine_ls_weighting_details 'w=1/[\s^2^(Fo^2^)+(0.2000P)^2^] where P=(Fo^2^+2Fc^2^)/3'
_refine_ls_weighting_scheme calc
_refine_ls_wR_factor_gt 0.3237
_refine_ls_wR_factor_ref 0.3509
_reflns_Friedel_coverage 0.000
_reflns_number_gt 4171
_reflns_number_total 7315
_reflns_threshold_expression 'I > 2\s(I)'
_cod_data_source_file d2cc03220a2.cif
_cod_data_source_block shelx_CCDC3
_cod_original_cell_volume 62900(3)
_cod_original_sg_symbol_H-M 'R -3 c'
_cod_database_code 7130341
_shelx_shelxl_version_number 2018/1
_shelx_space_group_comment
;
The symmetry employed for this shelxl refinement is uniquely defined
by the following loop, which should always be used as a source of
symmetry information in preference to the above space-group names.
They are only intended as comments.
;
_shelx_estimated_absorpt_t_max 0.956
_shelx_estimated_absorpt_t_min 0.934
_olex2_refinement_description
;
1. Fixed Uiso
 At 1.2 times of:
  All C(H) groups, All C(H,H) groups
 At 1.5 times of:
  All C(H,H,H) groups
2. Restrained distances
 C12I-C11I
 1.67 with sigma of 0.02
 C12I-C13I
 1.67 with sigma of 0.02
 C14I-C13I
 1.67 with sigma of 0.02
 C9I-C10I
 1.67 with sigma of 0.02
 C15I-C16I
 1.67 with sigma of 0.02
 C10I-C11I
 1.67 with sigma of 0.02
 C17I-C16I
 1.67 with sigma of 0.02
 C19I-C18I
 1.67 with sigma of 0.02
 C14I-C15I
 1.67 with sigma of 0.02
 C11I-C10I
 1.67 with sigma of 0.02
 C19I-C20I
 1.67 with sigma of 0.02
 C17I-C18I
 1.67 with sigma of 0.02
 C12I-C10I
 3 with sigma of 0.02
 C11I-C13I
 3 with sigma of 0.02
 C13I-C15I
 3 with sigma of 0.02
 C17I-C19I
 3 with sigma of 0.02
 C18I-C20I
 3 with sigma of 0.02
 C14I-C16I
 3 with sigma of 0.02
 C15I-C17I
 3 with sigma of 0.02
 C12I-C14I
 3 with sigma of 0.02
 C10I-O5I
 3 with sigma of 0.02
 C11I-C9I
 3 with sigma of 0.02
 C3P-C6P
 1.39 with sigma of 0.02
 H17B-H17B_$1
 2.1 with sigma of 0.02
 H5I-H9IA
 2.1 with sigma of 0.02
3. Restrained planarity
 O1P, C6P, O2P, C3P, C2P, C4P, C5P, N1P, C1P
 with sigma of 0.1
4. Rigid bond restraints
 O1P, C6P
 with sigma for 1-2 distances of 0.01 and sigma for 1-3 distances of 0.01
5. Uiso/Uaniso restraints and constraints
Uanis(O5I) = Uanis(C9I) = Uanis(C10I) = Uanis(C11I) = Uanis(C12I) = Uanis(C13I)
= Uanis(C14I) = Uanis(C15I) = Uanis(C16I) = Uanis(C17I) = Uanis(C18I) =
Uanis(C19I) = Uanis(C20I)
6. Rigid body (RIGU) restrains
 C20I, C19I, C18I, C17I, C16I, C15I, C14I, C13I, C12I, C11I, C10I, C9I, O5I
 with sigma for 1-2 distances of 0.004 and sigma for 1-3 distances of 0.004
7.a Secondary CH2 refined with riding coordinates:
 C9I(H9IA,H9IB), C11I(H11A,H11B), C12I(H12A,H12B), C13I(H13A,H13B), C14I(H14A,
 H14B), C15I(H15A,H15B), C16I(H16A,H16B), C10I(H10A,H10B), C17I(H17A,H17B),
 C18I(H18A,H18B), C19I(H19A,H19B)
7.b Me refined with riding coordinates:
 C20I(H20A,H20B,H20C)
7.c Aromatic/amide H refined with riding coordinates:
 C7I(H7I), C5I(H5I), C3I(H3I), C10C(H10C), C11C(H11C), C12C(H12C), C14C(H14C),
 C5C(H5C), C7C(H7C), C3C(H3C), C4C(H4C), C15C(H15C), C5P(H5P), C1P(H1P),
 C2P(H2P), C4P(H4P), C16C(H16C)
7.d Fitted hexagon refined as free rotating group:
 C2I(C7I,C6I,C5I,C4I,C3I), C9C(C10C,C11C,C12C,C13C,C14C), C5C(C6C,C7C,C2C,C3C,
 C4C), C5P(N1P,C1P,C2P,C3P,C4P)
;
_smtbx_masks_void_probe_radius 1.2
_smtbx_masks_void_truncation_radius 1.2
_olex2_submission_special_instructions 'No special instructions were received'

loop_
_space_group_symop_operation_xyz
'x, y, z'
'-y, x-y, z'
'-x+y, -x, z'
'y, x, -z+1/2'
'x-y, -y, -z+1/2'
'-x, -x+y, -z+1/2'
'x+2/3, y+1/3, z+1/3'
'-y+2/3, x-y+1/3, z+1/3'
'-x+y+2/3, -x+1/3, z+1/3'
'y+2/3, x+1/3, -z+5/6'
'x-y+2/3, -y+1/3, -z+5/6'
'-x+2/3, -x+y+1/3, -z+5/6'
'x+1/3, y+2/3, z+2/3'
'-y+1/3, x-y+2/3, z+2/3'
'-x+y+1/3, -x+2/3, z+2/3'
'y+1/3, x+2/3, -z+7/6'
'x-y+1/3, -y+2/3, -z+7/6'
'-x+1/3, -x+y+2/3, -z+7/6'
'-x, -y, -z'
'y, -x+y, -z'
'x-y, x, -z'
'-y, -x, z-1/2'
'-x+y, y, z-1/2'
'x, x-y, z-1/2'
'-x+2/3, -y+1/3, -z+1/3'
'y+2/3, -x+y+1/3, -z+1/3'
'x-y+2/3, x+1/3, -z+1/3'
'-y+2/3, -x+1/3, z-1/6'
'-x+y+2/3, y+1/3, z-1/6'
'x+2/3, x-y+1/3, z-1/6'
'-x+1/3, -y+2/3, -z+2/3'
'y+1/3, -x+y+2/3, -z+2/3'
'x-y+1/3, x+2/3, -z+2/3'
'-y+1/3, -x+2/3, z+1/6'
'-x+y+1/3, y+2/3, z+1/6'
'x+1/3, x-y+2/3, z+1/6'

loop_
_atom_site_label
_atom_site_type_symbol
_atom_site_fract_x
_atom_site_fract_y
_atom_site_fract_z
_atom_site_U_iso_or_equiv
_atom_site_adp_type
_atom_site_occupancy
_atom_site_site_symmetry_order
_atom_site_calc_flag
_atom_site_refinement_flags_posn
_atom_site_refinement_flags_adp
_atom_site_refinement_flags_occupancy
_atom_site_disorder_assembly
_atom_site_disorder_group
Rh2 Rh 0.45031(4) 0.27287(4) 0.42080(2) 0.1443(6) Uani 1 1 d . . . . .
Rh1 Rh 0.49855(4) 0.28868(4) 0.39339(2) 0.1491(6) Uani 1 1 d . . . . .
O2C O 0.3974(3) 0.2123(3) 0.40770(11) 0.142(2) Uani 1 1 d . . . . .
O4C O 0.4441(3) 0.0894(3) 0.25695(11) 0.153(3) Uani 1 1 d . . . . .
O4I O 0.7553(3) 0.5198(3) 0.43067(11) 0.162(3) Uani 1 1 d . . . . .
O3C O 0.4729(3) 0.1329(3) 0.28291(11) 0.154(3) Uani 1 1 d . . . . .
O1C O 0.4459(3) 0.2280(3) 0.38249(10) 0.153(3) Uani 1 1 d . . . . .
O3I O 0.7235(3) 0.4727(3) 0.40491(13) 0.171(3) Uani 1 1 d . . . . .
O1I O 0.5508(3) 0.3496(3) 0.40505(13) 0.165(3) Uani 1 1 d . . . . .
O2I O 0.5078(4) 0.3350(3) 0.43177(12) 0.165(3) Uani 1 1 d . . . . .
C1C C 0.4074(5) 0.2045(4) 0.39149(18) 0.132(3) Uani 1 1 d . . . . .
C8I C 0.7200(5) 0.4863(5) 0.4208(2) 0.151(4) Uani 1 1 d . . . . .
O1W O 0.5427(5) 0.3026(5) 0.36558(17) 0.250(5) Uani 1 1 d . . . . .
C2I C 0.5875(4) 0.4014(4) 0.43064(16) 0.168(5) Uani 1 1 d . . . . .
C7I C 0.6330(5) 0.4251(4) 0.42219(12) 0.173(5) Uani 1 1 d G . . . .
H7I H 0.637593 0.414100 0.410555 0.208 Uiso 1 1 calc R . . . .
C6I C 0.6717(4) 0.4649(4) 0.43076(17) 0.158(5) Uani 1 1 d G . . . .
C5I C 0.6650(5) 0.4810(4) 0.44778(18) 0.271(11) Uani 1 1 d G . . . .
H5I H 0.691451 0.508195 0.453634 0.325 Uiso 1 1 calc DR . . . .
C4I C 0.6195(6) 0.4573(5) 0.45623(15) 0.314(15) Uani 1 1 d G . . . .
C3I C 0.5808(4) 0.4176(5) 0.44767(17) 0.212(7) Uani 1 1 d G . . . .
H3I H 0.549690 0.401389 0.453446 0.255 Uiso 1 1 calc R . . . .
C1I C 0.5435(5) 0.3567(6) 0.4214(3) 0.164(5) Uani 1 1 d . . . . .
C8C C 0.4398(6) 0.1028(5) 0.27225(19) 0.153(4) Uani 1 1 d . . . . .
C9C C 0.3906(4) 0.0802(4) 0.28007(17) 0.169(5) Uani 1 1 d . . . . .
C10C C 0.3526(6) 0.0479(5) 0.26876(13) 0.206(6) Uani 1 1 d G . . . .
H10C H 0.359025 0.042782 0.256387 0.247 Uiso 1 1 calc R . . . .
C11C C 0.3052(5) 0.0232(4) 0.2755(2) 0.242(9) Uani 1 1 d G . . . .
H11C H 0.279270 0.001170 0.267812 0.291 Uiso 1 1 calc R . . . .
C12C C 0.2958(4) 0.0308(5) 0.2936(2) 0.230(7) Uani 1 1 d G . . . .
H12C H 0.263428 0.013864 0.298283 0.276 Uiso 1 1 calc R . . . .
C13C C 0.3338(5) 0.0630(5) 0.30496(14) 0.204(6) Uani 1 1 d G . . . .
C14C C 0.3811(4) 0.0877(4) 0.29817(16) 0.167(5) Uani 1 1 d G . . . .
H14C H 0.407096 0.109780 0.305903 0.200 Uiso 1 1 calc R . . . .
C5C C 0.2963(4) 0.0812(4) 0.36280(17) 0.204(6) Uani 1 1 d . . . . .
H5C H 0.271600 0.054378 0.356137 0.245 Uiso 1 1 calc R . . . .
C6C C 0.3418(5) 0.1103(5) 0.35482(11) 0.172(5) Uani 1 1 d G . . . .
C7C C 0.3779(3) 0.1497(4) 0.36457(14) 0.162(4) Uani 1 1 d G . . . .
H7C H 0.408993 0.169541 0.359118 0.195 Uiso 1 1 calc R . . . .
C2C C 0.3685(4) 0.1599(3) 0.38228(14) 0.157(4) Uani 1 1 d G . . . .
C3C C 0.3230(4) 0.1308(4) 0.39025(11) 0.178(5) Uani 1 1 d G . . . .
H3C H 0.316565 0.137761 0.402356 0.213 Uiso 1 1 calc R . . . .
C4C C 0.2869(3) 0.0915(4) 0.38051(18) 0.207(6) Uani 1 1 d G . . . .
H4C H 0.255779 0.071579 0.385956 0.248 Uiso 1 1 calc R . . . .
C15C C 0.3497(6) 0.0997(7) 0.3367(2) 0.202(7) Uani 1 1 d . . . . .
H15C H 0.382987 0.118441 0.333241 0.243 Uiso 1 1 calc R . . . .
C5P C 0.4337(4) 0.2628(4) 0.46256(16) 0.228(7) Uani 1 1 d . . . . .
H5P H 0.465768 0.267570 0.462357 0.274 Uiso 1 1 calc R . . . .
N1P N 0.4109(4) 0.2627(3) 0.44612(11) 0.151(3) Uani 1 1 d G . . . .
C1P C 0.3640(4) 0.2558(4) 0.44642(15) 0.178(5) Uani 1 1 d G . . . .
H1P H 0.348458 0.255740 0.435187 0.214 Uiso 1 1 calc R . . . .
C2P C 0.3398(4) 0.2489(4) 0.4631(2) 0.228(8) Uani 1 1 d G . . . .
H2P H 0.307751 0.244105 0.463350 0.273 Uiso 1 1 calc R . . . .
C3P C 0.3626(6) 0.2489(5) 0.47958(14) 0.255(10) Uani 1 1 d DG . . . .
C4P C 0.4095(6) 0.2559(5) 0.47929(12) 0.261(10) Uani 1 1 d G . . . .
H4P H 0.425061 0.255935 0.490520 0.314 Uiso 1 1 calc R . . . .
O1P O 0.2902(6) 0.2309(8) 0.4955(2) 0.335(10) Uani 1 1 d . U . . .
C16C C 0.3262(7) 0.0741(7) 0.3250(2) 0.210(7) Uani 1 1 d . . . . .
H16C H 0.293138 0.054644 0.328705 0.253 Uiso 1 1 calc R . . . .
O5I O 0.6162(15) 0.4775(16) 0.4765(6) 0.704(15) Uani 1 1 d D U . . .
C6P C 0.3317(10) 0.2381(5) 0.4960(3) 0.338(17) Uani 1 1 d D U . . .
O2P O 0.3518(8) 0.2382(10) 0.5105(2) 0.458(19) Uani 1 1 d . . . . .
C9I C 0.6648(17) 0.500(2) 0.4867(4) 0.704(15) Uani 1 1 d D U . . .
H9IA H 0.682614 0.531523 0.480031 0.844 Uiso 1 1 calc DR . . . .
H9IB H 0.678155 0.480283 0.481605 0.844 Uiso 1 1 calc R . . . .
C11I C 0.7424(17) 0.5180(16) 0.5154(5) 0.704(15) Uani 1 1 d D U . . .
H11A H 0.764393 0.524018 0.504790 0.844 Uiso 1 1 calc R . . . .
H11B H 0.731465 0.484303 0.519516 0.844 Uiso 1 1 calc R . . . .
C12I C 0.7792(15) 0.5538(16) 0.5325(5) 0.704(15) Uani 1 1 d D U . . .
H12A H 0.812452 0.561564 0.528825 0.844 Uiso 1 1 calc R . . . .
H12B H 0.778767 0.584719 0.531476 0.844 Uiso 1 1 calc R . . . .
C13I C 0.7760(18) 0.5422(15) 0.5553(6) 0.704(15) Uani 1 1 d D U . . .
H13A H 0.740894 0.526557 0.558414 0.844 Uiso 1 1 calc R . . . .
H13B H 0.784802 0.516487 0.556640 0.844 Uiso 1 1 calc R . . . .
C14I C 0.8047(18) 0.5811(16) 0.5727(6) 0.704(15) Uani 1 1 d D U . . .
H14A H 0.778825 0.582400 0.579904 0.844 Uiso 1 1 calc R . . . .
H14B H 0.824041 0.613505 0.566842 0.844 Uiso 1 1 calc R . . . .
C15I C 0.8421(16) 0.5772(14) 0.5885(6) 0.704(15) Uani 1 1 d D U . . .
H15A H 0.820865 0.547622 0.595803 0.844 Uiso 1 1 calc R . . . .
H15B H 0.863814 0.569372 0.581265 0.844 Uiso 1 1 calc R . . . .
C16I C 0.8784(14) 0.6182(18) 0.6040(5) 0.704(15) Uani 1 1 d D U . . .
H16A H 0.865447 0.602838 0.616164 0.844 Uiso 1 1 calc R . . . .
H16B H 0.871326 0.645251 0.603005 0.844 Uiso 1 1 calc R . . . .
C10I C 0.6934(15) 0.516(2) 0.5064(5) 0.704(15) Uani 1 1 d D U . . .
H10A H 0.667509 0.495660 0.515394 0.844 Uiso 1 1 calc R . . . .
H10B H 0.699540 0.549380 0.508203 0.844 Uiso 1 1 calc R . . . .
C17I C 0.9392(12) 0.6454(19) 0.6061(3) 0.704(15) Uani 1 1 d D U . . .
H17A H 0.950732 0.678199 0.600748 0.844 Uiso 1 1 calc R . . . .
H17B H 0.948220 0.628138 0.596878 0.844 Uiso 1 1 calc DR . . . .
C18I C 0.9790(17) 0.6565(19) 0.6238(5) 0.704(15) Uani 1 1 d D U . . .
H18A H 0.983290 0.686415 0.629847 0.844 Uiso 1 1 calc R . . . .
H18B H 0.960735 0.629750 0.632769 0.844 Uiso 1 1 calc R . . . .
C19I C 1.0342(15) 0.6633(17) 0.6232(5) 0.704(15) Uani 1 1 d D U . . .
H19A H 1.035461 0.650969 0.610771 0.844 Uiso 1 1 calc R . . . .
H19B H 1.055491 0.699083 0.622413 0.844 Uiso 1 1 calc R . . . .
C20I C 1.0662(16) 0.6469(18) 0.6356(7) 0.704(15) Uani 1 1 d D U . . .
H20A H 1.098361 0.659299 0.629970 1.055 Uiso 1 1 calc R . . . .
H20B H 1.069953 0.660267 0.648109 1.055 Uiso 1 1 calc R . . . .
H20C H 1.049551 0.611261 0.636252 1.055 Uiso 1 1 calc R . . . .

loop_
_atom_site_aniso_label
_atom_site_aniso_U_11
_atom_site_aniso_U_22
_atom_site_aniso_U_33
_atom_site_aniso_U_23
_atom_site_aniso_U_13
_atom_site_aniso_U_12
Rh2 0.1426(8) 0.1792(10) 0.1084(8) 0.0041(6) 0.0134(5) 0.0785(7)
Rh1 0.1433(9) 0.1927(11) 0.1099(8) 0.0078(6) 0.0148(5) 0.0829(7)
O2C 0.140(5) 0.164(6) 0.107(6) 0.005(5) 0.018(4) 0.064(5)
O4C 0.213(8) 0.175(6) 0.093(5) -0.030(5) -0.016(5) 0.113(6)
O4I 0.192(7) 0.143(6) 0.121(6) -0.017(5) -0.018(6) 0.061(6)
O3C 0.189(7) 0.158(6) 0.106(6) -0.023(5) 0.011(5) 0.081(6)
O1C 0.172(7) 0.190(7) 0.112(6) 0.032(5) 0.040(5) 0.102(6)
O3I 0.206(8) 0.141(6) 0.118(6) -0.036(5) -0.051(6) 0.052(5)
O1I 0.164(7) 0.208(8) 0.108(6) 0.006(6) 0.022(5) 0.082(6)
O2I 0.176(7) 0.201(8) 0.114(6) 0.005(5) 0.021(6) 0.091(7)
C1C 0.157(11) 0.133(9) 0.101(9) -0.007(7) -0.013(8) 0.070(8)
C8I 0.169(12) 0.133(9) 0.108(10) -0.011(8) -0.023(9) 0.043(9)
O1W 0.241(11) 0.305(13) 0.203(11) 0.077(10) 0.104(9) 0.136(10)
C2I 0.209(16) 0.190(12) 0.101(9) -0.007(9) 0.022(10) 0.098(13)
C7I 0.201(14) 0.174(12) 0.136(11) 0.021(10) 0.049(12) 0.086(12)
C6I 0.142(10) 0.116(8) 0.154(12) -0.018(8) -0.008(10) 0.018(8)
C5I 0.25(2) 0.218(17) 0.180(17) -0.073(14) 0.041(14) -0.008(14)
C4I 0.192(17) 0.148(14) 0.49(4) -0.02(2) 0.03(2) -0.002(12)
C3I 0.184(15) 0.238(18) 0.174(16) 0.003(13) 0.030(12) 0.075(14)
C1I 0.136(11) 0.202(14) 0.154(14) 0.017(12) 0.023(11) 0.085(10)
C8C 0.182(12) 0.160(11) 0.089(9) -0.013(8) 0.003(9) 0.064(10)
C9C 0.188(14) 0.168(11) 0.128(12) -0.046(9) -0.027(11) 0.071(11)
C10C 0.195(15) 0.239(17) 0.200(17) -0.002(15) 0.034(16) 0.121(14)
C11C 0.23(2) 0.32(2) 0.174(17) -0.101(16) -0.033(14) 0.130(19)
C12C 0.204(16) 0.269(19) 0.192(18) -0.080(15) -0.016(14) 0.100(15)
C13C 0.195(16) 0.218(16) 0.208(18) -0.045(14) -0.017(16) 0.110(13)
C14C 0.159(12) 0.183(12) 0.135(12) -0.024(9) 0.020(9) 0.069(10)
C5C 0.225(17) 0.200(13) 0.151(13) -0.059(11) 0.024(12) 0.079(13)
C6C 0.184(13) 0.197(13) 0.127(11) -0.021(11) 0.042(10) 0.088(11)
C7C 0.221(14) 0.194(13) 0.094(9) -0.008(8) 0.010(9) 0.120(11)
C2C 0.178(12) 0.169(11) 0.130(11) -0.007(9) 0.028(9) 0.091(10)
C3C 0.174(12) 0.193(12) 0.124(10) -0.025(9) 0.043(10) 0.061(10)
C4C 0.134(10) 0.250(17) 0.210(18) -0.039(13) 0.013(11) 0.076(12)
C15C 0.196(14) 0.244(18) 0.150(15) -0.072(13) -0.040(12) 0.098(13)
C5P 0.216(15) 0.32(2) 0.138(14) 0.016(14) 0.039(13) 0.129(15)
N1P 0.157(9) 0.182(8) 0.100(7) -0.005(6) -0.010(6) 0.074(7)
C1P 0.167(12) 0.234(14) 0.142(12) 0.000(10) 0.025(9) 0.106(11)
C2P 0.255(17) 0.279(19) 0.211(19) 0.054(15) 0.101(17) 0.180(16)
C3P 0.31(3) 0.39(3) 0.125(14) 0.041(15) 0.004(16) 0.23(2)
C4P 0.27(2) 0.39(3) 0.19(2) 0.040(19) 0.046(17) 0.22(2)
O1P 0.307(17) 0.59(3) 0.200(14) 0.051(16) 0.085(13) 0.30(2)
C16C 0.227(18) 0.232(17) 0.156(15) -0.010(13) 0.060(13) 0.103(15)
O5I 0.62(3) 0.552(19) 0.64(3) -0.126(19) -0.18(2) 0.07(2)
C6P 0.33(3) 0.66(5) 0.132(16) 0.08(2) 0.115(19) 0.33(4)
O2P 0.48(3) 0.89(5) 0.177(13) 0.17(2) 0.181(17) 0.47(3)
C9I 0.62(3) 0.552(19) 0.64(3) -0.126(19) -0.18(2) 0.07(2)
C11I 0.62(3) 0.552(19) 0.64(3) -0.126(19) -0.18(2) 0.07(2)
C12I 0.62(3) 0.552(19) 0.64(3) -0.126(19) -0.18(2) 0.07(2)
C13I 0.62(3) 0.552(19) 0.64(3) -0.126(19) -0.18(2) 0.07(2)
C14I 0.62(3) 0.552(19) 0.64(3) -0.126(19) -0.18(2) 0.07(2)
C15I 0.62(3) 0.552(19) 0.64(3) -0.126(19) -0.18(2) 0.07(2)
C16I 0.62(3) 0.552(19) 0.64(3) -0.126(19) -0.18(2) 0.07(2)
C10I 0.62(3) 0.552(19) 0.64(3) -0.126(19) -0.18(2) 0.07(2)
C17I 0.62(3) 0.552(19) 0.64(3) -0.126(19) -0.18(2) 0.07(2)
C18I 0.62(3) 0.552(19) 0.64(3) -0.126(19) -0.18(2) 0.07(2)
C19I 0.62(3) 0.552(19) 0.64(3) -0.126(19) -0.18(2) 0.07(2)
C20I 0.62(3) 0.552(19) 0.64(3) -0.126(19) -0.18(2) 0.07(2)

loop_
_atom_type_symbol
_atom_type_description
_atom_type_scat_dispersion_real
_atom_type_scat_dispersion_imag
_atom_type_scat_source
C C 0.0052 0.0023 'International Tables Vol C Tables 4.2.6.8 and 6.1.1.4'
H H 0.0000 0.0000 'International Tables Vol C Tables 4.2.6.8 and 6.1.1.4'
N N 0.0094 0.0046 'International Tables Vol C Tables 4.2.6.8 and 6.1.1.4'
O O 0.0162 0.0086 'International Tables Vol C Tables 4.2.6.8 and 6.1.1.4'
Rh Rh -0.7751 1.2274 'International Tables Vol C Tables 4.2.6.8 and 6.1.1.4'

loop_
_geom_angle_atom_site_label_1
_geom_angle_atom_site_label_2
_geom_angle_atom_site_label_3
_geom_angle
_geom_angle_site_symmetry_1
_geom_angle_site_symmetry_3
_geom_angle_publ_flag
O2C Rh2 Rh1 87.2(2) . . ?
O2C Rh2 O2I 174.4(3) . . ?
O2C Rh2 N1P 96.5(3) . . ?
O4C Rh2 Rh1 88.2(2) 32 . ?
O4C Rh2 O2C 89.3(3) 32 . ?
O4C Rh2 O2I 90.8(3) 32 . ?
O4C Rh2 N1P 91.9(4) 32 . ?
O4I Rh2 Rh1 88.7(3) 2_655 . ?
O4I Rh2 O2C 91.1(3) 2_655 . ?
O4I Rh2 O4C 176.9(3) 2_655 32 ?
O4I Rh2 O2I 88.5(3) 2_655 . ?
O4I Rh2 N1P 91.1(4) 2_655 . ?
O2I Rh2 Rh1 87.3(3) . . ?
O2I Rh2 N1P 89.1(4) . . ?
N1P Rh2 Rh1 176.4(3) . . ?
O3C Rh1 Rh2 87.2(2) 32 . ?
O3C Rh1 O1W 91.4(4) 32 . ?
O1C Rh1 Rh2 89.2(2) . . ?
O1C Rh1 O3C 90.5(3) . 32 ?
O1C Rh1 O3I 89.9(3) . 2_655 ?
O1C Rh1 O1I 178.4(3) . . ?
O1C Rh1 O1W 88.6(4) . . ?
O3I Rh1 Rh2 88.0(2) 2_655 . ?
O3I Rh1 O3C 175.1(3) 2_655 32 ?
O3I Rh1 O1W 93.5(4) 2_655 . ?
O1I Rh1 Rh2 89.2(3) . . ?
O1I Rh1 O3C 89.5(4) . 32 ?
O1I Rh1 O3I 90.0(4) . 2_655 ?
O1I Rh1 O1W 93.0(4) . . ?
O1W Rh1 Rh2 177.4(4) . . ?
C1C O2C Rh2 116.3(7) . . ?
C8C O4C Rh2 119.4(10) . 33_545 ?
C8I O4I Rh2 118.2(9) . 3_665 ?
C8C O3C Rh1 116.9(8) . 33_545 ?
C1C O1C Rh1 118.1(8) . . ?
C8I O3I Rh1 118.5(8) . 3_665 ?
C1I O1I Rh1 115.9(9) . . ?
C1I O2I Rh2 115.0(10) . . ?
O2C C1C C2C 115.4(12) . . ?
O1C C1C O2C 129.0(11) . . ?
O1C C1C C2C 115.5(11) . . ?
O4I C8I C6I 111.8(12) . . ?
O3I C8I O4I 126.4(13) . . ?
O3I C8I C6I 121.7(12) . . ?
C7I C2I C3I 120.0 . . ?
C7I C2I C1I 121.1(10) . . ?
C3I C2I C1I 118.9(10) . . ?
C2I C7I H7I 120.0 . . ?
C2I C7I C6I 120.0 . . ?
C6I C7I H7I 120.0 . . ?
C7I C6I C8I 115.7(10) . . ?
C5I C6I C8I 124.3(10) . . ?
C5I C6I C7I 120.0 . . ?
C6I C5I H5I 120.0 . . ?
C6I C5I C4I 120.0 . . ?
C4I C5I H5I 120.0 . . ?
C5I C4I O5I 116.1(17) . . ?
C3I C4I C5I 120.0 . . ?
C3I C4I O5I 123.9(17) . . ?
C2I C3I H3I 120.0 . . ?
C4I C3I C2I 120.0 . . ?
C4I C3I H3I 120.0 . . ?
O1I C1I C2I 114.2(12) . . ?
O2I C1I O1I 132.4(16) . . ?
O2I C1I C2I 113.5(14) . . ?
O4C C8C O3C 128.3(14) . . ?
O4C C8C C9C 117.3(13) . . ?
O3C C8C C9C 114.3(12) . . ?
C10C C9C C8C 116.8(11) . . ?
C10C C9C C14C 120.0 . . ?
C14C C9C C8C 123.2(11) . . ?
C9C C10C H10C 120.0 . . ?
C11C C10C C9C 120.0 . . ?
C11C C10C H10C 120.0 . . ?
C10C C11C H11C 120.0 . . ?
C10C C11C C12C 120.0 . . ?
C12C C11C H11C 120.0 . . ?
C11C C12C H12C 120.0 . . ?
C11C C12C C13C 120.0 . . ?
C13C C12C H12C 120.0 . . ?
C12C C13C C16C 123.1(12) . . ?
C14C C13C C12C 120.0 . . ?
C14C C13C C16C 116.9(12) . . ?
C9C C14C H14C 120.0 . . ?
C13C C14C C9C 120.0 . . ?
C13C C14C H14C 120.0 . . ?
C6C C5C H5C 120.0 . . ?
C6C C5C C4C 120.0 . . ?
C4C C5C H5C 120.0 . . ?
C5C C6C C7C 120.0 . . ?
C5C C6C C15C 118.5(12) . . ?
C7C C6C C15C 121.5(12) . . ?
C6C C7C H7C 120.0 . . ?
C2C C7C C6C 120.0 . . ?
C2C C7C H7C 120.0 . . ?
C7C C2C C1C 117.5(10) . . ?
C7C C2C C3C 120.0 . . ?
C3C C2C C1C 122.4(10) . . ?
C2C C3C H3C 120.0 . . ?
C4C C3C C2C 120.0 . . ?
C4C C3C H3C 120.0 . . ?
C5C C4C H4C 120.0 . . ?
C3C C4C C5C 120.0 . . ?
C3C C4C H4C 120.0 . . ?
C6C C15C H15C 111.8 . . ?
C16C C15C C6C 136.4(19) . . ?
C16C C15C H15C 111.8 . . ?
N1P C5P H5P 120.0 . . ?
N1P C5P C4P 120.0 . . ?
C4P C5P H5P 120.0 . . ?
C5P N1P Rh2 117.9(7) . . ?
C1P N1P Rh2 122.1(7) . . ?
C1P N1P C5P 120.0 . . ?
N1P C1P H1P 120.0 . . ?
N1P C1P C2P 120.0 . . ?
C2P C1P H1P 120.0 . . ?
C1P C2P H2P 120.0 . . ?
C1P C2P C3P 120.0 . . ?
C3P C2P H2P 120.0 . . ?
C2P C3P C6P 114.0(17) . . ?
C4P C3P C2P 120.0 . . ?
C4P C3P C6P 125.9(16) . . ?
C5P C4P H4P 120.0 . . ?
C3P C4P C5P 120.0 . . ?
C3P C4P H4P 120.0 . . ?
C13C C16C H16C 111.4 . . ?
C15C C16C C13C 137.2(19) . . ?
C15C C16C H16C 111.4 . . ?
C9I O5I C4I 112(4) . . ?
O1P C6P C3P 124(3) . . ?
O1P C6P O2P 122.4(17) . . ?
O2P C6P C3P 114(2) . . ?
O5I C9I H9IA 99.9 . . ?
O5I C9I H9IB 99.9 . . ?
O5I C9I C10I 148(4) . . ?
H9IA C9I H9IB 104.1 . . ?
C10I C9I H9IA 99.9 . . ?
C10I C9I H9IB 99.9 . . ?
H11A C11I H11B 105.8 . . ?
C12I C11I H11A 104.9 . . ?
C12I C11I H11B 104.9 . . ?
C10I C11I H11A 104.9 . . ?
C10I C11I H11B 104.9 . . ?
C10I C11I C12I 130(2) . . ?
C11I C12I H12A 105.1 . . ?
C11I C12I H12B 105.1 . . ?
H12A C12I H12B 105.9 . . ?
C13I C12I C11I 129(2) . . ?
C13I C12I H12A 105.1 . . ?
C13I C12I H12B 105.1 . . ?
C12I C13I H13A 105.1 . . ?
C12I C13I H13B 105.1 . . ?
H13A C13I H13B 105.9 . . ?
C14I C13I C12I 129(2) . . ?
C14I C13I H13A 105.1 . . ?
C14I C13I H13B 105.1 . . ?
C13I C14I H14A 105.7 . . ?
C13I C14I H14B 105.7 . . ?
C13I C14I C15I 127(2) . . ?
H14A C14I H14B 106.1 . . ?
C15I C14I H14A 105.7 . . ?
C15I C14I H14B 105.7 . . ?
C14I C15I H15A 105.0 . . ?
C14I C15I H15B 105.0 . . ?
H15A C15I H15B 105.8 . . ?
C16I C15I C14I 129(2) . . ?
C16I C15I H15A 105.0 . . ?
C16I C15I H15B 105.0 . . ?
C15I C16I H16A 105.1 . . ?
C15I C16I H16B 105.1 . . ?
C15I C16I C17I 129(2) . . ?
H16A C16I H16B 105.9 . . ?
C17I C16I H16A 105.1 . . ?
C17I C16I H16B 105.1 . . ?
C9I C10I C11I 137(3) . . ?
C9I C10I H10A 103.0 . . ?
C9I C10I H10B 103.0 . . ?
C11I C10I H10A 103.0 . . ?
C11I C10I H10B 103.0 . . ?
H10A C10I H10B 105.1 . . ?
C16I C17I H17A 103.3 . . ?
C16I C17I H17B 103.3 . . ?
C16I C17I C18I 135(3) . . ?
H17A C17I H17B 105.2 . . ?
C18I C17I H17A 103.3 . . ?
C18I C17I H17B 103.3 . . ?
C17I C18I H18A 105.0 . . ?
C17I C18I H18B 105.0 . . ?
H18A C18I H18B 105.9 . . ?
C19I C18I C17I 129(2) . . ?
C19I C18I H18A 105.0 . . ?
C19I C18I H18B 105.0 . . ?
C18I C19I H19A 102.8 . . ?
C18I C19I H19B 102.8 . . ?
H19A C19I H19B 105.0 . . ?
C20I C19I C18I 137(3) . . ?
C20I C19I H19A 102.8 . . ?
C20I C19I H19B 102.8 . . ?
C19I C20I H20A 109.5 . . ?
C19I C20I H20B 109.5 . . ?
C19I C20I H20C 109.5 . . ?
H20A C20I H20B 109.5 . . ?
H20A C20I H20C 109.5 . . ?
H20B C20I H20C 109.5 . . ?

loop_
_geom_bond_atom_site_label_1
_geom_bond_atom_site_label_2
_geom_bond_distance
_geom_bond_site_symmetry_2
_geom_bond_publ_flag
Rh2 Rh1 2.3990(13) . ?
Rh2 O2C 2.043(8) . ?
Rh2 O4C 2.005(9) 32 ?
Rh2 O4I 1.982(9) 2_655 ?
Rh2 O2I 2.058(9) . ?
Rh2 N1P 2.148(7) . ?
Rh1 O3C 2.054(9) 32 ?
Rh1 O1C 1.972(9) . ?
Rh1 O3I 2.015(10) 2_655 ?
Rh1 O1I 1.996(9) . ?
Rh1 O1W 2.363(10) . ?
O2C C1C 1.271(13) . ?
O4C C8C 1.218(14) . ?
O4I C8I 1.303(13) . ?
O3C C8C 1.266(14) . ?
O1C C1C 1.248(13) . ?
O3I C8I 1.255(14) . ?
O1I C1I 1.247(17) . ?
O2I C1I 1.240(15) . ?
C1C C2C 1.491(13) . ?
C8I C6I 1.509(15) . ?
C2I C7I 1.3900 . ?
C2I C3I 1.3900 . ?
C2I C1I 1.557(17) . ?
C7I H7I 0.9500 . ?
C7I C6I 1.3900 . ?
C6I C5I 1.3900 . ?
C5I H5I 0.9500 . ?
C5I C4I 1.3900 . ?
C4I C3I 1.3900 . ?
C4I O5I 1.63(5) . ?
C3I H3I 0.9500 . ?
C8C C9C 1.465(15) . ?
C9C C10C 1.3900 . ?
C9C C14C 1.3900 . ?
C10C H10C 0.9500 . ?
C10C C11C 1.3900 . ?
C11C H11C 0.9500 . ?
C11C C12C 1.3900 . ?
C12C H12C 0.9500 . ?
C12C C13C 1.3900 . ?
C13C C14C 1.3900 . ?
C13C C16C 1.539(17) . ?
C14C H14C 0.9500 . ?
C5C H5C 0.9500 . ?
C5C C6C 1.3900 . ?
C5C C4C 1.3900 . ?
C6C C7C 1.3900 . ?
C6C C15C 1.407(16) . ?
C7C H7C 0.9500 . ?
C7C C2C 1.3900 . ?
C2C C3C 1.3900 . ?
C3C H3C 0.9500 . ?
C3C C4C 1.3900 . ?
C4C H4C 0.9500 . ?
C15C H15C 0.9500 . ?
C15C C16C 1.151(18) . ?
C5P H5P 0.9500 . ?
C5P N1P 1.3900 . ?
C5P C4P 1.3900 . ?
N1P C1P 1.3900 . ?
C1P H1P 0.9500 . ?
C1P C2P 1.3900 . ?
C2P H2P 0.9500 . ?
C2P C3P 1.3900 . ?
C3P C4P 1.3900 . ?
C3P C6P 1.465(14) . ?
C4P H4P 0.9500 . ?
O1P C6P 1.22(3) . ?
C16C H16C 0.9500 . ?
O5I C9I 1.53(3) . ?
C6P O2P 1.23(3) . ?
C9I H9IA 0.9900 . ?
C9I H9IB 0.9900 . ?
C9I C10I 1.624(18) . ?
C11I H11A 0.9900 . ?
C11I H11B 0.9900 . ?
C11I C12I 1.689(18) . ?
C11I C10I 1.655(14) . ?
C12I H12A 0.9900 . ?
C12I H12B 0.9900 . ?
C12I C13I 1.683(19) . ?
C13I H13A 0.9900 . ?
C13I H13B 0.9900 . ?
C13I C14I 1.673(19) . ?
C14I H14A 0.9900 . ?
C14I H14B 0.9900 . ?
C14I C15I 1.70(2) . ?
C15I H15A 0.9900 . ?
C15I H15B 0.9900 . ?
C15I C16I 1.664(19) . ?
C16I H16A 0.9900 . ?
C16I H16B 0.9900 . ?
C16I C17I 1.679(19) . ?
C10I H10A 0.9900 . ?
C10I H10B 0.9900 . ?
C17I H17A 0.9900 . ?
C17I H17B 0.9900 . ?
C17I C18I 1.710(18) . ?
C18I H18A 0.9900 . ?
C18I H18B 0.9900 . ?
C18I C19I 1.65(2) . ?
C19I H19A 0.9900 . ?
C19I H19B 0.9900 . ?
C19I C20I 1.621(19) . ?
C20I H20A 0.9800 . ?
C20I H20B 0.9800 . ?
C20I H20C 0.9800 . ?

loop_
_geom_torsion_atom_site_label_1
_geom_torsion_atom_site_label_2
_geom_torsion_atom_site_label_3
_geom_torsion_atom_site_label_4
_geom_torsion
_geom_torsion_site_symmetry_1
_geom_torsion_site_symmetry_2
_geom_torsion_site_symmetry_3
_geom_torsion_site_symmetry_4
_geom_torsion_publ_flag
Rh2 O2C C1C O1C 2.3(16) . . . . ?
Rh2 O2C C1C C2C 179.3(6) . . . . ?
Rh2 O4C C8C O3C -1.0(19) 33_545 . . . ?
Rh2 O4C C8C C9C -177.6(8) 33_545 . . . ?
Rh2 O4I C8I O3I -5.1(18) 3_665 . . . ?
Rh2 O4I C8I C6I 176.1(7) 3_665 . . . ?
Rh2 O2I C1I O1I 4(2) . . . . ?
Rh2 O2I C1I C2I -176.0(7) . . . . ?
Rh2 N1P C1P C2P 179.3(6) . . . . ?
Rh1 O3C C8C O4C 1.9(19) 33_545 . . . ?
Rh1 O3C C8C C9C 178.7(7) 33_545 . . . ?
Rh1 O1C C1C O2C -4.7(16) . . . . ?
Rh1 O1C C1C C2C 178.3(6) . . . . ?
Rh1 O3I C8I O4I 4.2(18) 3_665 . . . ?
Rh1 O3I C8I C6I -177.2(8) 3_665 . . . ?
Rh1 O1I C1I O2I -7(2) . . . . ?
Rh1 O1I C1I C2I 173.4(7) . . . . ?
O2C C1C C2C C7C -179.6(7) . . . . ?
O2C C1C C2C C3C 4.8(12) . . . . ?
O4C C8C C9C C10C -4.7(15) . . . . ?
O4C C8C C9C C14C 172.0(9) . . . . ?
O4I C8I C6I C7I -173.1(9) . . . . ?
O4I C8I C6I C5I 3.9(14) . . . . ?
O3C C8C C9C C10C 178.2(9) . . . . ?
O3C C8C C9C C14C -5.1(15) . . . . ?
O1C C1C C2C C7C -2.2(12) . . . . ?
O1C C1C C2C C3C -177.8(8) . . . . ?
O3I C8I C6I C7I 8.1(16) . . . . ?
O3I C8I C6I C5I -174.9(10) . . . . ?
C1C C2C C3C C4C 175.5(9) . . . . ?
C8I C6I C5I C4I -176.9(11) . . . . ?
C2I C7I C6I C8I 177.1(10) . . . . ?
C2I C7I C6I C5I 0.0 . . . . ?
C7I C2I C3I C4I 0.0 . . . . ?
C7I C2I C1I O1I -10.7(16) . . . . ?
C7I C2I C1I O2I 169.3(9) . . . . ?
C7I C6I C5I C4I 0.0 . . . . ?
C6I C5I C4I C3I 0.0 . . . . ?
C6I C5I C4I O5I 177(2) . . . . ?
C5I C4I C3I C2I 0.0 . . . . ?
C5I C4I O5I C9I -28(4) . . . . ?
C4I O5I C9I C10I -158(7) . . . . ?
C3I C2I C7I C6I 0.0 . . . . ?
C3I C2I C1I O1I 169.4(10) . . . . ?
C3I C2I C1I O2I -10.6(15) . . . . ?
C3I C4I O5I C9I 149(3) . . . . ?
C1I C2I C7I C6I -179.9(11) . . . . ?
C1I C2I C3I C4I 179.9(10) . . . . ?
C8C C9C C10C C11C 176.8(10) . . . . ?
C8C C9C C14C C13C -176.6(11) . . . . ?
C9C C10C C11C C12C 0.0 . . . . ?
C10C C9C C14C C13C 0.0 . . . . ?
C10C C11C C12C C13C 0.0 . . . . ?
C11C C12C C13C C14C 0.0 . . . . ?
C11C C12C C13C C16C 178.7(12) . . . . ?
C12C C13C C14C C9C 0.0 . . . . ?
C12C C13C C16C C15C -176(3) . . . . ?
C14C C9C C10C C11C 0.0 . . . . ?
C14C C13C C16C C15C 3(3) . . . . ?
C5C C6C C7C C2C 0.0 . . . . ?
C5C C6C C15C C16C 9(3) . . . . ?
C6C C5C C4C C3C 0.0 . . . . ?
C6C C7C C2C C1C -175.7(9) . . . . ?
C6C C7C C2C C3C 0.0 . . . . ?
C6C C15C C16C C13C 177.8(15) . . . . ?
C7C C6C C15C C16C -170(2) . . . . ?
C7C C2C C3C C4C 0.0 . . . . ?
C2C C3C C4C C5C 0.0 . . . . ?
C4C C5C C6C C7C 0.0 . . . . ?
C4C C5C C6C C15C -178.4(12) . . . . ?
C15C C6C C7C C2C 178.4(12) . . . . ?
C5P N1P C1P C2P 0.0 . . . . ?
N1P C5P C4P C3P 0.0 . . . . ?
N1P C1P C2P C3P 0.0 . . . . ?
C1P C2P C3P C4P 0.0 . . . . ?
C1P C2P C3P C6P -176.3(11) . . . . ?
C2P C3P C4P C5P 0.0 . . . . ?
C2P C3P C6P O1P -1.8(15) . . . . ?
C2P C3P C6P O2P -180.0(11) . . . . ?
C4P C5P N1P Rh2 -179.3(6) . . . . ?
C4P C5P N1P C1P 0.0 . . . . ?
C4P C3P C6P O1P -177.9(11) . . . . ?
C4P C3P C6P O2P 4.0(13) . . . . ?
C16C C13C C14C C9C -178.7(11) . . . . ?
O5I C4I C3I C2I -177(2) . . . . ?
O5I C9I C10I C11I 145(7) . . . . ?
C6P C3P C4P C5P 175.8(12) . . . . ?
C11I C12I C13I C14I -166(4) . . . . ?
C12I C11I C10I C9I 154(5) . . . . ?
C12I C13I C14I C15I -122(6) . . . . ?
C13I C14I C15I C16I 170(3) . . . . ?
C14I C15I C16I C17I -119(5) . . . . ?
C15I C16I C17I C18I -132(4) . . . . ?
C16I C17I C18I C19I 153(5) . . . . ?
C10I C11I C12I C13I 92(6) . . . . ?
C17I C18I C19I C20I -140(6) . . . . ?

loop_
_smtbx_masks_void_nr
_smtbx_masks_void_average_x
_smtbx_masks_void_average_y
_smtbx_masks_void_average_z
_smtbx_masks_void_volume
_smtbx_masks_void_count_electrons
_smtbx_masks_void_content
1 -0.144 -0.835 -0.699 33644.9 5527.2 ?
